data_7706196
loop_
_publ_author_name
'Ramos, Robin'
'Zimbron, J\'er\'emy M'
'Thorimbert, Serge'
'Chamoreau, Lise-Marie'
'Munier, Annie'
'Botuha, Candice'
'Karaiskou, Anthi'
'Salmain, Mich\`ele'
'Sobczak-Th\'epot, Jo\"elle'

_publ_section_title
;
 Insights into the antiproliferative mechanism of (C^N)-chelated
 half-sandwich iridium complexes.
;
_journal_issue 48
_journal_name_full 'Dalton transactions (Cambridge, England : 2003)'
_journal_page_first 17635
_journal_page_last 17641
_journal_paper_doi 10.1039/d0dt03414b
_journal_volume 49
_journal_year 2020
_chemical_absolute_configuration ad
_chemical_formula_moiety 'C19 H23 Cl Ir N O'
_chemical_formula_sum 'C19 H23 Cl Ir N O'
_chemical_formula_weight 509.03
_space_group_crystal_system monoclinic
_space_group_IT_number 9
_space_group_name_Hall 'C -2yc'
_space_group_name_H-M_alt 'C 1 c 1'
_atom_sites_solution_hydrogens geom
_atom_sites_solution_primary direct
_audit_creation_date 2020-10-27
_audit_creation_method
;
Olex2 1.2
(compiled 2018.05.29 svn.r3508 for OlexSys, GUI svn.r5506)
;
_audit_update_record
;
2020-10-27 deposited with the CCDC.	2020-11-13 downloaded from the CCDC.
;
_cell_angle_alpha 90
_cell_angle_beta 110.5530(10)
_cell_angle_gamma 90
_cell_formula_units_Z 4
_cell_length_a 10.2639(3)
_cell_length_b 13.4056(3)
_cell_length_c 13.9884(4)
_cell_measurement_reflns_used 9967
_cell_measurement_temperature 200
_cell_measurement_theta_max 32.12
_cell_measurement_theta_min 2.63
_cell_volume 1802.20(8)
_computing_cell_refinement 'Bruker SAINT'
_computing_data_collection 'Bruker APEX 2'
_computing_data_reduction 'Bruker SAINT'
_computing_molecular_graphics 'Olex2 (Dolomanov et al., 2009)'
_computing_publication_material 'Olex2 (Dolomanov et al., 2009)'
_computing_structure_refinement 'ShelXL (Sheldrick, 2015)'
_computing_structure_solution 'ShelXT (Sheldrick, 2008)'
_diffrn_ambient_temperature 200
_diffrn_measured_fraction_theta_full 0.999
_diffrn_measured_fraction_theta_max 0.998
_diffrn_measurement_device_type 'Bruker APEX-II CCD'
_diffrn_measurement_method '\f and \w scans'
_diffrn_radiation_type MoK\a
_diffrn_radiation_wavelength 0.71073
_diffrn_reflns_av_R_equivalents 0.0161
_diffrn_reflns_av_unetI/netI 0.0179
_diffrn_reflns_Laue_measured_fraction_full 0.999
_diffrn_reflns_Laue_measured_fraction_max 0.998
_diffrn_reflns_limit_h_max 15
_diffrn_reflns_limit_h_min -15
_diffrn_reflns_limit_k_max 20
_diffrn_reflns_limit_k_min -19
_diffrn_reflns_limit_l_max 20
_diffrn_reflns_limit_l_min -20
_diffrn_reflns_number 18576
_diffrn_reflns_point_group_measured_fraction_full 0.991
_diffrn_reflns_point_group_measured_fraction_max 0.978
_diffrn_reflns_theta_full 25.242
_diffrn_reflns_theta_max 32.169
_diffrn_reflns_theta_min 2.608
_diffrn_standards_number 0
_exptl_absorpt_coefficient_mu 7.560
_exptl_absorpt_correction_T_max 0.7463
_exptl_absorpt_correction_T_min 0.6422
_exptl_absorpt_correction_type multi-scan
_exptl_absorpt_process_details
'SADABS-2014/5 (Bruker,2014/5) was used for absorption correction. wR2(int) was 0.0474 before and 0.0218 after correction. The Ratio of minimum to maximum transmission is 0.8605. The \l/2 correction factor is 0.00150.'
_exptl_crystal_colour orange
_exptl_crystal_colour_primary orange
_exptl_crystal_density_diffrn 1.876
_exptl_crystal_description block
_exptl_crystal_F_000 984
_exptl_crystal_size_max 0.17
_exptl_crystal_size_mid 0.15
_exptl_crystal_size_min 0.12
_refine_diff_density_max 1.451
_refine_diff_density_min -0.553
_refine_diff_density_rms 0.068
_refine_ls_abs_structure_details
;
 Flack x determined using 2837 quotients [(I+)-(I-)]/[(I+)+(I-)]
 (Parsons, Flack and Wagner, Acta Cryst. B69 (2013) 249-259).
;
_refine_ls_abs_structure_Flack -0.022(4)
_refine_ls_extinction_method none
_refine_ls_goodness_of_fit_ref 1.043
_refine_ls_hydrogen_treatment constr
_refine_ls_matrix_type full
_refine_ls_number_parameters 213
_refine_ls_number_reflns 6195
_refine_ls_number_restraints 2
_refine_ls_restrained_S_all 1.043
_refine_ls_R_factor_all 0.0161
_refine_ls_R_factor_gt 0.0149
_refine_ls_shift/su_max 0.001
_refine_ls_shift/su_mean 0.000
_refine_ls_structure_factor_coef Fsqd
_refine_ls_weighting_details 'w=1/[\s^2^(Fo^2^)+(0.0184P)^2^+0.6486P] where P=(Fo^2^+2Fc^2^)/3'
_refine_ls_weighting_scheme calc
_refine_ls_wR_factor_gt 0.0337
_refine_ls_wR_factor_ref 0.0341
_reflns_Friedel_coverage 0.955
_reflns_Friedel_fraction_full 0.982
_reflns_Friedel_fraction_max 0.957
_reflns_number_gt 5984
_reflns_number_total 6195
_reflns_threshold_expression 'I > 2\s(I)'
_cod_data_source_file d0dt03414b5.cif
_cod_data_source_block zm14b_0ma
_cod_database_code 7706196
_shelx_shelxl_version_number 2017/1
_shelx_space_group_comment
;
The symmetry employed for this shelxl refinement is uniquely defined
by the following loop, which should always be used as a source of
symmetry information in preference to the above space-group names.
They are only intended as comments.
;
_exptl_absorpt_special_details
;
SADABS, Bruker AXS Inc., Madison,
Wisconsin, USA. or Sheldrick, G. M.
;
_olex2_refinement_description
;
1. Fixed Uiso
 At 1.2 times of:
  All C(H) groups, All C(H,H) groups
 At 1.5 times of:
  All C(H,H,H) groups
2.a Secondary CH2 refined with riding coordinates:
 C2(H2A,H2B), C3(H3A,H3B)
2.b Aromatic/amide H refined with riding coordinates:
 C6(H6), C7(H7), C8(H8), C9(H9)
2.c Idealised Me refined as rotating group:
 C15(H15A,H15B,H15C), C16(H16A,H16B,H16C), C17(H17A,H17B,H17C), C18(H18A,H18B,
 H18C), C19(H19A,H19B,H19C)
;
_olex2_computing_structure_refinement_long 'ShelXL (Sheldrick, 2008)'
_olex2_submission_special_instructions 'No special instructions were received'

loop_
_space_group_symop_operation_xyz
'x, y, z'
'x, -y, z+1/2'
'x+1/2, y+1/2, z'
'x+1/2, -y+1/2, z+1/2'

loop_
_atom_site_label
_atom_site_type_symbol
_atom_site_fract_x
_atom_site_fract_y
_atom_site_fract_z
_atom_site_U_iso_or_equiv
_atom_site_adp_type
_atom_site_occupancy
_atom_site_site_symmetry_order
_atom_site_calc_flag
_atom_site_refinement_flags_posn
_atom_site_refinement_flags_adp
_atom_site_refinement_flags_occupancy
_atom_site_disorder_assembly
_atom_site_disorder_group
C1 C 0.6361(4) 0.0563(3) 0.2914(3) 0.0262(7) Uani 1 1 d . . . . .
C2 C 0.4987(4) -0.0456(3) 0.3404(3) 0.0315(7) Uani 1 1 d . . . . .
H2A H 0.471838 -0.108971 0.302174 0.038 Uiso 1 1 calc R . . . .
H2B H 0.431337 -0.030290 0.374522 0.038 Uiso 1 1 calc R . . . .
C3 C 0.6469(5) -0.0504(3) 0.4169(3) 0.0380(9) Uani 1 1 d . . . . .
H3A H 0.652748 -0.019885 0.482791 0.046 Uiso 1 1 calc R . . . .
H3B H 0.679704 -0.120254 0.429157 0.046 Uiso 1 1 calc R . . . .
C4 C 0.6719(4) 0.1265(3) 0.2270(3) 0.0264(6) Uani 1 1 d . . . . .
C6 C 0.5784(4) 0.2307(3) 0.0813(3) 0.0308(7) Uani 1 1 d . . . . .
H6 H 0.502299 0.257568 0.026808 0.037 Uiso 1 1 calc R . . . .
C7 C 0.7136(4) 0.2598(3) 0.0925(3) 0.0361(8) Uani 1 1 d . . . . .
H7 H 0.727535 0.306238 0.045747 0.043 Uiso 1 1 calc R . . . .
C8 C 0.8263(4) 0.2227(3) 0.1696(4) 0.0407(9) Uani 1 1 d . . . . .
H8 H 0.917461 0.243397 0.175702 0.049 Uiso 1 1 calc R . . . .
C9 C 0.8080(4) 0.1553(3) 0.2387(3) 0.0354(8) Uani 1 1 d . . . . .
H9 H 0.885514 0.129174 0.292616 0.043 Uiso 1 1 calc R . . . .
C10 C 0.2500(3) 0.2392(3) 0.1325(3) 0.0302(7) Uani 1 1 d . . . . .
C11 C 0.1968(4) 0.1854(3) 0.0378(3) 0.0319(7) Uani 1 1 d . . . . .
C12 C 0.1379(4) 0.0937(3) 0.0582(3) 0.0303(8) Uani 1 1 d . . . . .
C13 C 0.1603(4) 0.0873(3) 0.1638(3) 0.0283(7) Uani 1 1 d . . . . .
C14 C 0.2330(4) 0.1779(3) 0.2110(3) 0.0281(7) Uani 1 1 d . . . . .
C15 C 0.3042(5) 0.3439(3) 0.1459(4) 0.0457(11) Uani 1 1 d . . . . .
H15A H 0.228230 0.390231 0.140753 0.069 Uiso 1 1 calc GR . . . .
H15B H 0.342579 0.359293 0.092509 0.069 Uiso 1 1 calc GR . . . .
H15C H 0.377433 0.350726 0.213056 0.069 Uiso 1 1 calc GR . . . .
C16 C 0.1818(5) 0.2237(5) -0.0661(4) 0.0521(13) Uani 1 1 d . . . . .
H16A H 0.092025 0.257671 -0.095857 0.078 Uiso 1 1 calc GR . . . .
H16B H 0.186205 0.167716 -0.109936 0.078 Uiso 1 1 calc GR . . . .
H16C H 0.257224 0.270673 -0.060457 0.078 Uiso 1 1 calc GR . . . .
C17 C 0.0684(5) 0.0162(4) -0.0199(4) 0.0449(11) Uani 1 1 d . . . . .
H17A H 0.131883 -0.005080 -0.054484 0.067 Uiso 1 1 calc GR . . . .
H17B H -0.016263 0.044103 -0.070126 0.067 Uiso 1 1 calc GR . . . .
H17C H 0.044085 -0.041379 0.013672 0.067 Uiso 1 1 calc GR . . . .
C18 C 0.1170(5) 0.0054(3) 0.2179(4) 0.0414(9) Uani 1 1 d . . . . .
H18A H 0.020011 0.015507 0.212250 0.062 Uiso 1 1 calc GR . . . .
H18B H 0.176728 0.005396 0.290056 0.062 Uiso 1 1 calc GR . . . .
H18C H 0.125725 -0.058705 0.186991 0.062 Uiso 1 1 calc GR . . . .
C19 C 0.2661(5) 0.2052(4) 0.3209(3) 0.0406(9) Uani 1 1 d . . . . .
H19A H 0.333242 0.260176 0.338915 0.061 Uiso 1 1 calc GR . . . .
H19B H 0.306021 0.147256 0.363964 0.061 Uiso 1 1 calc GR . . . .
H19C H 0.180702 0.225865 0.331618 0.061 Uiso 1 1 calc GR . . . .
Cl1 Cl 0.42140(9) -0.03483(7) 0.05585(7) 0.03076(17) Uani 1 1 d . . . . .
Ir1 Ir 0.36660(2) 0.10363(2) 0.14480(2) 0.01991(3) Uani 1 1 d . . . . .
C5 C 0.5527(3) 0.1631(2) 0.1484(3) 0.0239(6) Uani 1 1 d . . . . .
N1 N 0.5072(3) 0.0361(2) 0.2732(2) 0.0233(5) Uani 1 1 d . . . . .
O1 O 0.7291(3) 0.0066(2) 0.3688(2) 0.0397(7) Uani 1 1 d . . . . .

loop_
_atom_site_aniso_label
_atom_site_aniso_U_11
_atom_site_aniso_U_22
_atom_site_aniso_U_33
_atom_site_aniso_U_23
_atom_site_aniso_U_13
_atom_site_aniso_U_12
C1 0.0234(16) 0.0273(18) 0.0258(17) -0.0026(14) 0.0060(14) 0.0042(13)
C2 0.0402(19) 0.0282(17) 0.0259(15) 0.0041(13) 0.0112(14) 0.0003(14)
C3 0.042(2) 0.039(2) 0.0308(17) 0.0071(16) 0.0104(16) 0.0106(17)
C4 0.0201(15) 0.0290(16) 0.0301(16) -0.0053(13) 0.0088(12) -0.0024(12)
C6 0.0291(16) 0.0260(16) 0.0395(19) 0.0013(14) 0.0149(15) -0.0054(13)
C7 0.0382(19) 0.0282(18) 0.051(2) -0.0058(16) 0.0270(18) -0.0120(15)
C8 0.0267(17) 0.043(2) 0.056(2) -0.013(2) 0.0192(18) -0.0153(16)
C9 0.0189(14) 0.045(2) 0.041(2) -0.0084(17) 0.0092(14) -0.0054(15)
C10 0.0191(14) 0.0268(16) 0.0436(19) 0.0051(15) 0.0098(14) 0.0018(12)
C11 0.0207(14) 0.040(2) 0.0320(17) 0.0099(15) 0.0052(12) 0.0024(14)
C12 0.0169(14) 0.041(2) 0.0315(18) 0.0000(15) 0.0069(13) -0.0028(13)
C13 0.0205(14) 0.0330(18) 0.0341(17) 0.0015(14) 0.0131(13) -0.0018(12)
C14 0.0220(14) 0.0282(17) 0.0344(17) -0.0029(14) 0.0105(13) 0.0014(13)
C15 0.041(2) 0.0263(18) 0.070(3) 0.005(2) 0.019(2) 0.0010(16)
C16 0.041(2) 0.072(4) 0.038(2) 0.024(2) 0.0060(18) 0.003(2)
C17 0.026(2) 0.061(3) 0.043(2) -0.012(2) 0.0051(18) -0.009(2)
C18 0.041(2) 0.037(2) 0.059(3) 0.0013(19) 0.034(2) -0.0065(17)
C19 0.039(2) 0.046(2) 0.039(2) -0.0107(18) 0.0164(17) 0.0026(17)
Cl1 0.0336(4) 0.0302(4) 0.0329(4) -0.0081(3) 0.0173(3) -0.0080(3)
Ir1 0.01658(4) 0.02196(5) 0.02084(4) 0.00099(8) 0.00612(3) -0.00252(8)
C5 0.0202(13) 0.0235(15) 0.0298(16) -0.0031(12) 0.0109(12) -0.0025(11)
N1 0.0243(12) 0.0240(13) 0.0214(11) 0.0004(10) 0.0079(10) 0.0006(10)
O1 0.0267(13) 0.0493(18) 0.0365(14) 0.0109(13) 0.0029(12) 0.0099(12)

loop_
_atom_type_symbol
_atom_type_description
_atom_type_scat_dispersion_real
_atom_type_scat_dispersion_imag
_atom_type_scat_source
C C 0.0033 0.0016 'International Tables Vol C Tables 4.2.6.8 and 6.1.1.4'
H H 0.0000 0.0000 'International Tables Vol C Tables 4.2.6.8 and 6.1.1.4'
Cl Cl 0.1484 0.1585 'International Tables Vol C Tables 4.2.6.8 and 6.1.1.4'
Ir Ir -1.4442 7.9887 'International Tables Vol C Tables 4.2.6.8 and 6.1.1.4'
N N 0.0061 0.0033 'International Tables Vol C Tables 4.2.6.8 and 6.1.1.4'
O O 0.0106 0.0060 'International Tables Vol C Tables 4.2.6.8 and 6.1.1.4'

loop_
_geom_angle_atom_site_label_1
_geom_angle_atom_site_label_2
_geom_angle_atom_site_label_3
_geom_angle
_geom_angle_site_symmetry_1
_geom_angle_site_symmetry_3
_geom_angle_publ_flag
N1 C1 C4 119.1(3) . . ?
N1 C1 O1 116.6(4) . . ?
O1 C1 C4 124.4(3) . . ?
H2A C2 H2B 109.2 . . ?
C3 C2 H2A 111.3 . . ?
C3 C2 H2B 111.3 . . ?
N1 C2 H2A 111.3 . . ?
N1 C2 H2B 111.3 . . ?
N1 C2 C3 102.3(3) . . ?
C2 C3 H3A 110.9 . . ?
C2 C3 H3B 110.9 . . ?
H3A C3 H3B 108.9 . . ?
O1 C3 C2 104.4(3) . . ?
O1 C3 H3A 110.9 . . ?
O1 C3 H3B 110.9 . . ?
C9 C4 C1 124.8(4) . . ?
C9 C4 C5 123.3(4) . . ?
C5 C4 C1 111.9(3) . . ?
C7 C6 H6 119.3 . . ?
C5 C6 H6 119.3 . . ?
C5 C6 C7 121.4(4) . . ?
C6 C7 H7 119.3 . . ?
C8 C7 C6 121.3(4) . . ?
C8 C7 H7 119.3 . . ?
C7 C8 H8 119.9 . . ?
C7 C8 C9 120.2(3) . . ?
C9 C8 H8 119.9 . . ?
C4 C9 H9 120.9 . . ?
C8 C9 C4 118.2(4) . . ?
C8 C9 H9 120.9 . . ?
C11 C10 C15 126.1(4) . . ?
C11 C10 Ir1 70.7(2) . . ?
C14 C10 C11 108.1(3) . . ?
C14 C10 C15 125.6(4) . . ?
C14 C10 Ir1 70.6(2) . . ?
C15 C10 Ir1 127.6(3) . . ?
C10 C11 C12 107.2(3) . . ?
C10 C11 C16 126.8(4) . . ?
C10 C11 Ir1 70.25(19) . . ?
C12 C11 C16 125.2(4) . . ?
C12 C11 Ir1 73.9(2) . . ?
C16 C11 Ir1 129.1(3) . . ?
C11 C12 C17 125.0(4) . . ?
C11 C12 Ir1 67.85(19) . . ?
C13 C12 C11 109.4(3) . . ?
C13 C12 C17 125.5(4) . . ?
C13 C12 Ir1 71.5(2) . . ?
C17 C12 Ir1 125.3(3) . . ?
C12 C13 C14 107.0(3) . . ?
C12 C13 C18 127.4(4) . . ?
C12 C13 Ir1 71.5(2) . . ?
C14 C13 C18 125.6(4) . . ?
C14 C13 Ir1 67.44(19) . . ?
C18 C13 Ir1 126.7(3) . . ?
C10 C14 C13 108.2(3) . . ?
C10 C14 C19 127.1(4) . . ?
C10 C14 Ir1 70.5(2) . . ?
C13 C14 C19 124.3(4) . . ?
C13 C14 Ir1 73.8(2) . . ?
C19 C14 Ir1 127.3(3) . . ?
C10 C15 H15A 109.5 . . ?
C10 C15 H15B 109.5 . . ?
C10 C15 H15C 109.5 . . ?
H15A C15 H15B 109.5 . . ?
H15A C15 H15C 109.5 . . ?
H15B C15 H15C 109.5 . . ?
C11 C16 H16A 109.5 . . ?
C11 C16 H16B 109.5 . . ?
C11 C16 H16C 109.5 . . ?
H16A C16 H16B 109.5 . . ?
H16A C16 H16C 109.5 . . ?
H16B C16 H16C 109.5 . . ?
C12 C17 H17A 109.5 . . ?
C12 C17 H17B 109.5 . . ?
C12 C17 H17C 109.5 . . ?
H17A C17 H17B 109.5 . . ?
H17A C17 H17C 109.5 . . ?
H17B C17 H17C 109.5 . . ?
C13 C18 H18A 109.5 . . ?
C13 C18 H18B 109.5 . . ?
C13 C18 H18C 109.5 . . ?
H18A C18 H18B 109.5 . . ?
H18A C18 H18C 109.5 . . ?
H18B C18 H18C 109.5 . . ?
C14 C19 H19A 109.5 . . ?
C14 C19 H19B 109.5 . . ?
C14 C19 H19C 109.5 . . ?
H19A C19 H19B 109.5 . . ?
H19A C19 H19C 109.5 . . ?
H19B C19 H19C 109.5 . . ?
C10 Ir1 C11 39.02(15) . . ?
C10 Ir1 C12 63.75(14) . . ?
C10 Ir1 C13 64.42(14) . . ?
C10 Ir1 C14 38.86(14) . . ?
C10 Ir1 Cl1 146.58(11) . . ?
C11 Ir1 C12 38.27(14) . . ?
C11 Ir1 C13 64.15(14) . . ?
C11 Ir1 Cl1 108.14(11) . . ?
C12 Ir1 Cl1 93.74(11) . . ?
C13 Ir1 C12 36.93(14) . . ?
C13 Ir1 Cl1 112.88(10) . . ?
C14 Ir1 C11 65.24(14) . . ?
C14 Ir1 C12 63.50(14) . . ?
C14 Ir1 C13 38.74(14) . . ?
C14 Ir1 Cl1 151.58(10) . . ?
C5 Ir1 C10 99.23(13) . . ?
C5 Ir1 C11 109.72(14) . . ?
C5 Ir1 C12 145.74(14) . . ?
C5 Ir1 C13 161.18(14) . . ?
C5 Ir1 C14 122.54(13) . . ?
C5 Ir1 Cl1 85.87(9) . . ?
C5 Ir1 N1 77.89(13) . . ?
N1 Ir1 C10 129.52(13) . . ?
N1 Ir1 C11 165.84(13) . . ?
N1 Ir1 C12 136.21(13) . . ?
N1 Ir1 C13 104.73(13) . . ?
N1 Ir1 C14 100.62(12) . . ?
N1 Ir1 Cl1 83.89(8) . . ?
C4 C5 Ir1 115.2(2) . . ?
C6 C5 C4 115.6(3) . . ?
C6 C5 Ir1 129.0(3) . . ?
C1 N1 C2 108.6(3) . . ?
C1 N1 Ir1 115.8(2) . . ?
C2 N1 Ir1 134.5(2) . . ?
C1 O1 C3 105.5(3) . . ?

loop_
_geom_bond_atom_site_label_1
_geom_bond_atom_site_label_2
_geom_bond_distance
_geom_bond_site_symmetry_2
_geom_bond_publ_flag
C1 C4 1.437(6) . ?
C1 N1 1.284(5) . ?
C1 O1 1.342(5) . ?
C2 H2A 0.9900 . ?
C2 H2B 0.9900 . ?
C2 C3 1.523(6) . ?
C2 N1 1.466(4) . ?
C3 H3A 0.9900 . ?
C3 H3B 0.9900 . ?
C3 O1 1.466(5) . ?
C4 C9 1.403(5) . ?
C4 C5 1.415(5) . ?
C6 H6 0.9500 . ?
C6 C7 1.396(5) . ?
C6 C5 1.394(5) . ?
C7 H7 0.9500 . ?
C7 C8 1.369(7) . ?
C8 H8 0.9500 . ?
C8 C9 1.384(6) . ?
C9 H9 0.9500 . ?
C10 C11 1.438(6) . ?
C10 C14 1.430(5) . ?
C10 C15 1.498(6) . ?
C10 Ir1 2.149(4) . ?
C11 C12 1.442(5) . ?
C11 C16 1.497(6) . ?
C11 Ir1 2.156(3) . ?
C12 C13 1.416(6) . ?
C12 C17 1.495(6) . ?
C12 Ir1 2.236(4) . ?
C13 C14 1.457(5) . ?
C13 C18 1.487(5) . ?
C13 Ir1 2.236(3) . ?
C14 C19 1.498(6) . ?
C14 Ir1 2.150(3) . ?
C15 H15A 0.9800 . ?
C15 H15B 0.9800 . ?
C15 H15C 0.9800 . ?
C16 H16A 0.9800 . ?
C16 H16B 0.9800 . ?
C16 H16C 0.9800 . ?
C17 H17A 0.9800 . ?
C17 H17B 0.9800 . ?
C17 H17C 0.9800 . ?
C18 H18A 0.9800 . ?
C18 H18B 0.9800 . ?
C18 H18C 0.9800 . ?
C19 H19A 0.9800 . ?
C19 H19B 0.9800 . ?
C19 H19C 0.9800 . ?
Cl1 Ir1 2.4085(9) . ?
Ir1 C5 2.055(3) . ?
Ir1 N1 2.076(3) . ?
